data_1516958
loop_
_publ_author_name
'Keishiro Murakami'
'Aki Kitabayashi'
'Suguru Yamauchi'
'Koshiro Nishi'
'Takeshi Fujinami'
'Naohide Matsumoto'
'Seiichiro Iijima'
'Masaaki Kojima'

_publ_section_title
;
 Iron(II) complexes with a linear pentadentate ligand H2L1 =
 bis(N,N'-2-methylimidazol-4-yl-methylideneaminopropyl)methylamine and a
 monodentate ligand X (X = N3-, NCS-, NCSe-)
;
_journal_name_full
;
Inorganica Chimica Acta
;
_journal_page_first 244
_journal_page_last 249
_journal_volume 400
_journal_year 2013
_chemical_formula_moiety 'C42 H47 B Fe N8 S'
_chemical_formula_sum 'C42 H47 B Fe N8 S'
_chemical_formula_weight 762.60
_space_group_IT_number 14
_symmetry_cell_setting monoclinic
_symmetry_Int_Tables_number 14
_symmetry_space_group_name_Hall '-P 2ybc'
_symmetry_space_group_name_H-M 'P 1 21/c 1'
_atom_sites_solution_hydrogens geom
_atom_sites_solution_primary direct
_atom_sites_solution_secondary difmap
_cell_angle_alpha 90.0000
_cell_angle_beta 108.803(15)
_cell_angle_gamma 90.0000
_cell_formula_units_Z 4
_cell_length_a 15.543(7)
_cell_length_b 12.577(5)
_cell_length_c 22.012(9)
_cell_measurement_reflns_used 22926
_cell_measurement_temperature 296
_cell_measurement_theta_max 27.53
_cell_measurement_theta_min 3.08
_cell_volume 4073(3)
_computing_cell_refinement 'RAPID AUTO'
_computing_data_collection 'RAPID AUTO (Rigaku, ????)'
_computing_data_reduction 'RAPID AUTO'
_computing_molecular_graphics 'CrystalStructure 4.0'
_computing_publication_material 'CrystalStructure 4.0 (Rigaku, 2010)'
_computing_structure_refinement 'CRYSTALS (Carruthers, et al., 1999)'
_computing_structure_solution 'SIR92 (Altomare, et al., 1994)'
_diffrn_ambient_temperature 296
_diffrn_detector_area_resol_mean 10.000
_diffrn_measured_fraction_theta_full 0.971
_diffrn_measured_fraction_theta_max 0.971
_diffrn_measurement_device_type 'Rigaku R-AXIS RAPID'
_diffrn_measurement_method \w
_diffrn_radiation_type 'Mo K\a'
_diffrn_radiation_wavelength 0.71075
_diffrn_reflns_av_R_equivalents 0.0568
_diffrn_reflns_limit_h_max 20
_diffrn_reflns_limit_h_min -20
_diffrn_reflns_limit_k_max 15
_diffrn_reflns_limit_k_min -16
_diffrn_reflns_limit_l_max 28
_diffrn_reflns_limit_l_min -28
_diffrn_reflns_number 36890
_diffrn_reflns_theta_full 27.48
_diffrn_reflns_theta_max 27.48
_diffrn_standards_number 0
_exptl_absorpt_coefficient_mu 0.461
_exptl_absorpt_correction_T_max 0.882
_exptl_absorpt_correction_T_min 0.315
_exptl_absorpt_correction_type multi-scan
_exptl_absorpt_process_details 'ABSCOR (Rigaku, 1995)'
_exptl_crystal_colour orange
_exptl_crystal_density_diffrn 1.243
_exptl_crystal_density_method 'not measured'
_exptl_crystal_description block
_exptl_crystal_F_000 1608.00
_exptl_crystal_size_max 0.534
_exptl_crystal_size_mid 0.503
_exptl_crystal_size_min 0.273
_refine_diff_density_max 1.150
_refine_diff_density_min -0.830
_refine_ls_extinction_coef 120(74)
_refine_ls_extinction_method 'Larson (1970) Crystallographic Computing eq. 22'
_refine_ls_goodness_of_fit_ref 1.022
_refine_ls_hydrogen_treatment constr
_refine_ls_number_parameters 526
_refine_ls_number_reflns 9075
_refine_ls_R_factor_gt 0.0636
_refine_ls_shift/su_max 0.000
_refine_ls_structure_factor_coef Fsqd
_refine_ls_weighting_details 'w = 1/[0.0042Fo^2^ + 1.0000\s(Fo^2^)]/(4Fo^2^)'
_refine_ls_weighting_scheme calc
_refine_ls_wR_factor_ref 0.2150
_reflns_number_gt 5762
_reflns_number_total 9075
_reflns_threshold_expression F^2^>2.0\s(F^2^)
_cod_data_source_file ICA-2013-400-244-249-2.cif
_cod_data_source_block FeNCS
_cod_database_code 1516958

loop_
_symmetry_equiv_pos_site_id
_symmetry_equiv_pos_as_xyz
1 +X,+Y,+Z
2 -X,1/2+Y,1/2-Z
3 -X,-Y,-Z
4 +X,1/2-Y,1/2+Z

loop_
_atom_site_label
_atom_site_type_symbol
_atom_site_fract_x
_atom_site_fract_y
_atom_site_fract_z
_atom_site_U_iso_or_equiv
_atom_site_adp_type
_atom_site_occupancy
_atom_site_symmetry_multiplicity
_atom_site_calc_flag
_atom_site_refinement_flags
Fe1 Fe 0.86473(3) 0.47700(3) 0.77625(2) 0.04473(14) Uani 1.0 4 d .
S1 S 1.18408(8) 0.51759(9) 0.88831(7) 0.1040(4) Uani 1.0 4 d .
N1 N 0.7900(2) 0.7650(3) 0.65937(14) 0.0694(9) Uani 1.0 4 d .
N2 N 0.83584(15) 0.62526(18) 0.71938(11) 0.0486(7) Uani 1.0 4 d .
N3 N 0.85833(16) 0.59679(19) 0.84571(11) 0.0516(7) Uani 1.0 4 d .
N4 N 0.88531(16) 0.34121(18) 0.84814(11) 0.0503(7) Uani 1.0 4 d .
N5 N 0.86213(17) 0.34972(18) 0.71077(11) 0.0517(7) Uani 1.0 4 d .
N6 N 0.71738(16) 0.4514(2) 0.72206(13) 0.0580(8) Uani 1.0 4 d .
N7 N 0.5753(3) 0.4450(3) 0.6620(2) 0.1067(13) Uani 1.0 4 d .
N8 N 1.00763(19) 0.4971(2) 0.80646(14) 0.0590(8) Uani 1.0 4 d .
C1 C 0.8195(3) 0.6011(4) 0.60444(15) 0.0786(12) Uani 1.0 4 d .
C2 C 0.8151(2) 0.6618(3) 0.66065(14) 0.0555(9) Uani 1.0 4 d .
C3 C 0.7942(3) 0.7956(3) 0.71932(16) 0.0664(10) Uani 1.0 4 d .
C4 C 0.8223(2) 0.7088(2) 0.75676(14) 0.0511(8) Uani 1.0 4 d .
C5 C 0.8396(2) 0.6910(3) 0.82368(14) 0.0536(9) Uani 1.0 4 d .
C6 C 0.8832(3) 0.5797(3) 0.91494(14) 0.0676(11) Uani 1.0 4 d .
C7 C 0.8596(3) 0.4694(3) 0.93103(16) 0.0703(11) Uani 1.0 4 d .
C8 C 0.9156(3) 0.3812(3) 0.91523(14) 0.0664(10) Uani 1.0 4 d .
C9 C 0.7983(3) 0.2831(3) 0.83618(17) 0.0666(11) Uani 1.0 4 d .
C10 C 0.9562(3) 0.2650(3) 0.84388(16) 0.0621(10) Uani 1.0 4 d .
C11 C 0.9414(3) 0.2083(3) 0.78004(15) 0.0584(9) Uani 1.0 4 d .
C12 C 0.9394(3) 0.2776(3) 0.72338(15) 0.0599(10) Uani 1.0 4 d .
C13 C 0.7863(3) 0.3222(3) 0.67122(15) 0.0654(10) Uani 1.0 4 d .
C14 C 0.7066(3) 0.3796(3) 0.67190(15) 0.0644(10) Uani 1.0 4 d .
C15 C 0.6184(3) 0.3754(4) 0.6355(3) 0.0959(14) Uani 1.0 4 d .
C16 C 0.6361(3) 0.4898(3) 0.7150(3) 0.0780(13) Uani 1.0 4 d .
C17 C 0.6135(3) 0.5681(4) 0.7573(3) 0.1145(18) Uani 1.0 4 d .
C18 C 1.0811(3) 0.5073(3) 0.84070(16) 0.0572(10) Uani 1.0 4 d .
C19 C 0.6577(2) 0.8864(3) 0.92813(15) 0.0575(9) Uani 1.0 4 d .
C20 C 0.6105(2) 0.9121(3) 0.97050(15) 0.0640(10) Uani 1.0 4 d .
C21 C 0.5794(3) 0.8368(4) 1.00428(19) 0.0863(14) Uani 1.0 4 d .
C22 C 0.5936(4) 0.7306(5) 0.9971(3) 0.1036(18) Uani 1.0 4 d .
C23 C 0.6393(4) 0.7010(4) 0.9564(3) 0.1025(17) Uani 1.0 4 d .
C24 C 0.6704(3) 0.7770(3) 0.9228(2) 0.0834(14) Uani 1.0 4 d .
C25 C 0.8028(2) 0.9457(3) 0.89476(13) 0.0512(8) Uani 1.0 4 d .
C26 C 0.8628(3) 0.8936(3) 0.94857(14) 0.0632(10) Uani 1.0 4 d .
C27 C 0.9528(3) 0.8744(3) 0.95561(15) 0.0660(10) Uani 1.0 4 d .
C28 C 0.9889(3) 0.9048(3) 0.90890(16) 0.0642(10) Uani 1.0 4 d .
C29 C 0.9328(3) 0.9556(3) 0.85522(17) 0.0614(10) Uani 1.0 4 d .
C30 C 0.8433(2) 0.9758(3) 0.84929(15) 0.0538(9) Uani 1.0 4 d .
C31 C 0.6949(2) 1.0912(3) 0.92121(14) 0.0547(9) Uani 1.0 4 d .
C32 C 0.7687(2) 1.1303(3) 0.97118(13) 0.0578(9) Uani 1.0 4 d .
C33 C 0.7668(3) 1.2259(3) 1.00142(15) 0.0654(10) Uani 1.0 4 d .
C34 C 0.6902(3) 1.2877(3) 0.98332(17) 0.0751(12) Uani 1.0 4 d .
C35 C 0.6155(3) 1.2517(3) 0.93492(19) 0.0786(12) Uani 1.0 4 d .
C36 C 0.6187(3) 1.1563(3) 0.90450(17) 0.0699(11) Uani 1.0 4 d .
C37 C 0.6378(2) 0.9744(3) 0.81140(15) 0.0569(9) Uani 1.0 4 d .
C38 C 0.6366(3) 1.0614(4) 0.77262(17) 0.0751(11) Uani 1.0 4 d .
C39 C 0.5979(3) 1.0578(5) 0.7055(2) 0.0960(15) Uani 1.0 4 d .
C40 C 0.5577(4) 0.9661(5) 0.6763(3) 0.116(2) Uani 1.0 4 d .
C41 C 0.5552(4) 0.8812(5) 0.7130(3) 0.1224(19) Uani 1.0 4 d .
C42 C 0.5945(3) 0.8835(4) 0.77837(18) 0.0875(13) Uani 1.0 4 d .
B1 B 0.6972(3) 0.9742(3) 0.88894(16) 0.0511(10) Uani 1.0 4 d .
H1 H 0.7731 0.8080 0.6230 0.0823 Uiso 1.0 4 calc R
H2 H 0.5134 0.4601 0.6469 0.1175 Uiso 1.0 4 calc R
H3 H 0.8616 0.6366 0.5861 0.0949 Uiso 1.0 4 calc R
H4 H 0.8414 0.5291 0.6179 0.0946 Uiso 1.0 4 calc R
H5 H 0.7591 0.5974 0.5721 0.0948 Uiso 1.0 4 calc R
H6 H 0.7803 0.8621 0.7322 0.0795 Uiso 1.0 4 calc R
H7 H 0.8375 0.7470 0.8508 0.0651 Uiso 1.0 4 calc R
H8 H 0.9492 0.5898 0.9328 0.0811 Uiso 1.0 4 calc R
H9 H 0.8525 0.6340 0.9324 0.0810 Uiso 1.0 4 calc R
H10 H 0.8658 0.4662 0.9767 0.0858 Uiso 1.0 4 calc R
H11 H 0.7960 0.4572 0.9053 0.0858 Uiso 1.0 4 calc R
H12 H 0.9169 0.3198 0.9429 0.0792 Uiso 1.0 4 calc R
H13 H 0.9775 0.4080 0.9235 0.0791 Uiso 1.0 4 calc R
H14 H 0.7515 0.3319 0.8405 0.0831 Uiso 1.0 4 calc R
H15 H 0.7793 0.2535 0.7927 0.0830 Uiso 1.0 4 calc R
H16 H 0.8069 0.2253 0.8674 0.0831 Uiso 1.0 4 calc R
H17 H 1.0125 0.3062 0.8534 0.0741 Uiso 1.0 4 calc R
H18 H 0.9625 0.2120 0.8777 0.0742 Uiso 1.0 4 calc R
H19 H 0.9897 0.1554 0.7860 0.0719 Uiso 1.0 4 calc R
H20 H 0.8825 0.1723 0.7693 0.0715 Uiso 1.0 4 calc R
H21 H 0.9316 0.2362 0.6842 0.0750 Uiso 1.0 4 calc R
H22 H 0.9945 0.3210 0.7326 0.0750 Uiso 1.0 4 calc R
H23 H 0.7823 0.2666 0.6426 0.0771 Uiso 1.0 4 calc R
H24 H 0.5931 0.3333 0.5995 0.1036 Uiso 1.0 4 calc R
H25 H 0.5700 0.5379 0.7763 0.1396 Uiso 1.0 4 calc R
H26 H 0.6691 0.5885 0.7914 0.1394 Uiso 1.0 4 calc R
H27 H 0.5868 0.6309 0.7319 0.1394 Uiso 1.0 4 calc R
H28 H 0.6001 0.9837 0.9762 0.0766 Uiso 1.0 4 calc R
H29 H 0.5486 0.8581 1.0321 0.1065 Uiso 1.0 4 calc R
H30 H 0.5726 0.6800 1.0197 0.1280 Uiso 1.0 4 calc R
H31 H 0.6496 0.6291 0.9514 0.1275 Uiso 1.0 4 calc R
H32 H 0.7009 0.7542 0.8951 0.1052 Uiso 1.0 4 calc R
H33 H 0.8400 0.8705 0.9805 0.0766 Uiso 1.0 4 calc R
H34 H 0.9898 0.8411 0.9925 0.0760 Uiso 1.0 4 calc R
H35 H 1.0494 0.8907 0.9134 0.0763 Uiso 1.0 4 calc R
H36 H 0.9559 0.9770 0.8231 0.0768 Uiso 1.0 4 calc R
H37 H 0.8073 1.0113 0.8129 0.0656 Uiso 1.0 4 calc R
H38 H 0.8212 1.0893 0.9847 0.0688 Uiso 1.0 4 calc R
H39 H 0.8181 1.2489 1.0340 0.0770 Uiso 1.0 4 calc R
H40 H 0.6884 1.3523 1.0035 0.0900 Uiso 1.0 4 calc R
H41 H 0.5624 1.2917 0.9225 0.0921 Uiso 1.0 4 calc R
H42 H 0.5675 1.1341 0.8715 0.0811 Uiso 1.0 4 calc R
H43 H 0.6619 1.1244 0.7926 0.0872 Uiso 1.0 4 calc R
H44 H 0.5992 1.1179 0.6813 0.1135 Uiso 1.0 4 calc R
H45 H 0.5340 0.9625 0.6318 0.1295 Uiso 1.0 4 calc R
H46 H 0.5256 0.8201 0.6931 0.1322 Uiso 1.0 4 calc R
H47 H 0.5919 0.8233 0.8022 0.0976 Uiso 1.0 4 calc R

loop_
_atom_site_aniso_label
_atom_site_aniso_U_11
_atom_site_aniso_U_22
_atom_site_aniso_U_33
_atom_site_aniso_U_12
_atom_site_aniso_U_13
_atom_site_aniso_U_23
Fe1 0.0483(3) 0.0407(3) 0.0451(3) 0.00036(16) 0.01498(19) -0.00009(16)
S1 0.0723(7) 0.0804(8) 0.1252(10) 0.0014(5) -0.0154(7) -0.0381(7)
N1 0.0820(19) 0.0632(17) 0.0598(16) 0.0083(15) 0.0184(14) 0.0179(14)
N2 0.0519(13) 0.0460(13) 0.0481(13) -0.0014(11) 0.0163(11) 0.0004(11)
N3 0.0645(15) 0.0472(14) 0.0430(13) 0.0040(12) 0.0173(11) 0.0014(11)
N4 0.0585(14) 0.0448(13) 0.0493(14) -0.0015(11) 0.0197(11) 0.0047(11)
N5 0.0599(15) 0.0463(13) 0.0514(14) 0.0069(12) 0.0215(12) 0.0032(11)
N6 0.0420(13) 0.0563(14) 0.0698(17) 0.0014(11) 0.0099(12) -0.0002(13)
N7 0.0456(17) 0.091(3) 0.157(4) 0.0008(17) -0.004(2) -0.011(3)
N8 0.0555(16) 0.0554(15) 0.0656(17) -0.0069(12) 0.0188(14) -0.0004(13)
C1 0.094(3) 0.096(3) 0.0460(18) 0.002(3) 0.0227(18) -0.0001(18)
C2 0.0565(17) 0.0627(19) 0.0471(16) -0.0021(15) 0.0163(13) 0.0052(14)
C3 0.085(3) 0.0467(17) 0.067(2) 0.0053(16) 0.0239(18) 0.0031(15)
C4 0.0569(17) 0.0418(15) 0.0553(17) 0.0010(13) 0.0189(14) 0.0018(13)
C5 0.0630(18) 0.0432(15) 0.0569(18) 0.0029(13) 0.0225(15) -0.0037(14)
C6 0.104(3) 0.0540(18) 0.0448(17) 0.0066(18) 0.0235(17) -0.0001(14)
C7 0.099(3) 0.069(3) 0.0463(18) 0.0010(19) 0.0293(18) 0.0021(15)
C8 0.091(3) 0.0586(19) 0.0481(17) 0.0017(18) 0.0205(17) 0.0068(15)
C9 0.071(2) 0.0582(19) 0.079(3) -0.0102(17) 0.0348(18) 0.0062(17)
C10 0.069(2) 0.0487(17) 0.068(2) 0.0086(15) 0.0210(16) 0.0122(15)
C11 0.0650(19) 0.0435(16) 0.071(2) 0.0075(14) 0.0275(16) 0.0029(14)
C12 0.066(2) 0.0500(17) 0.072(2) 0.0074(15) 0.0338(17) -0.0025(15)
C13 0.076(3) 0.060(2) 0.0563(19) -0.0039(17) 0.0162(17) -0.0055(16)
C14 0.0602(19) 0.0581(18) 0.0625(19) -0.0019(16) 0.0026(16) -0.0040(16)
C15 0.072(3) 0.086(3) 0.101(3) -0.004(3) -0.012(3) -0.017(3)
C16 0.049(2) 0.069(3) 0.108(4) -0.0004(16) 0.015(2) -0.005(2)
C17 0.060(3) 0.101(4) 0.187(5) -0.001(3) 0.046(3) -0.048(4)
C18 0.067(2) 0.0410(15) 0.065(2) -0.0037(15) 0.0224(17) -0.0093(14)
C19 0.0496(16) 0.0635(19) 0.0597(18) -0.0021(14) 0.0180(14) 0.0043(15)
C20 0.0544(18) 0.076(3) 0.0616(19) 0.0009(16) 0.0191(15) 0.0080(17)
C21 0.069(3) 0.116(4) 0.081(3) -0.005(3) 0.034(2) 0.021(3)
C22 0.104(4) 0.101(4) 0.115(4) -0.010(3) 0.048(3) 0.034(3)
C23 0.122(4) 0.066(3) 0.131(4) -0.008(3) 0.057(4) 0.017(3)
C24 0.097(3) 0.066(3) 0.100(3) -0.007(2) 0.050(3) 0.004(2)
C25 0.0548(17) 0.0518(15) 0.0484(16) -0.0034(14) 0.0185(14) -0.0103(14)
C26 0.0650(19) 0.080(3) 0.0457(16) 0.0032(17) 0.0199(14) -0.0023(16)
C27 0.0605(19) 0.077(3) 0.0522(18) 0.0127(17) 0.0066(16) 0.0022(17)
C28 0.0530(18) 0.067(2) 0.071(2) 0.0032(16) 0.0175(16) -0.0079(17)
C29 0.0617(19) 0.0550(17) 0.075(3) 0.0024(15) 0.0324(17) 0.0057(16)
C30 0.0577(18) 0.0457(17) 0.0607(19) 0.0027(13) 0.0228(15) 0.0010(13)
C31 0.0533(17) 0.0600(18) 0.0540(17) -0.0017(14) 0.0219(14) -0.0008(15)
C32 0.0592(18) 0.0669(19) 0.0460(16) -0.0004(16) 0.0150(14) -0.0071(15)
C33 0.069(2) 0.070(2) 0.0540(18) -0.0050(18) 0.0147(16) -0.0111(16)
C34 0.092(3) 0.061(2) 0.072(3) 0.000(2) 0.025(2) -0.0098(18)
C35 0.070(3) 0.068(3) 0.092(3) 0.0139(18) 0.019(2) -0.005(2)
C36 0.060(2) 0.066(2) 0.076(3) -0.0021(17) 0.0123(17) -0.0150(18)
C37 0.0515(17) 0.064(2) 0.0539(18) -0.0002(14) 0.0144(14) -0.0030(15)
C38 0.062(2) 0.097(3) 0.060(2) -0.020(2) 0.0103(16) 0.003(2)
C39 0.083(3) 0.131(4) 0.070(3) 0.002(3) 0.019(2) 0.028(3)
C40 0.138(5) 0.131(5) 0.054(3) 0.009(4) -0.003(3) -0.021(3)
C41 0.149(5) 0.100(4) 0.081(3) 0.003(4) -0.014(3) -0.023(3)
C42 0.092(3) 0.081(3) 0.071(3) 0.002(3) 0.001(2) -0.008(2)
B1 0.0515(19) 0.056(2) 0.0460(18) -0.0025(15) 0.0160(15) -0.0037(15)

loop_
_atom_type_symbol
_atom_type_description
_atom_type_scat_dispersion_real
_atom_type_scat_dispersion_imag
_atom_type_scat_source
C C 0.0033 0.0016
;
International Tables for Crystallography
(1992, Vol. C, Tables 4.2.6.8 and 6.1.1.4)
;
H H 0.0000 0.0000
;
International Tables for Crystallography
(1992, Vol. C, Table 6.1.1.4)
;
N N 0.0061 0.0033
;
International Tables for Crystallography
(1992, Vol. C, Tables 4.2.6.8 and 6.1.1.4)
;
S S 0.1246 0.1234
;
International Tables for Crystallography
(1992, Vol. C, Tables 4.2.6.8 and 6.1.1.4)
;
Fe Fe 0.3463 0.8444
;
International Tables for Crystallography
(1992, Vol. C, Tables 4.2.6.8 and 6.1.1.4)
;
B B 0.0013 0.0007
;
International Tables for Crystallography
(1992, Vol. C, Tables 4.2.6.8 and 6.1.1.4)
;

loop_
_geom_angle_atom_site_label_1
_geom_angle_atom_site_label_2
_geom_angle_atom_site_label_3
_geom_angle
_geom_angle_publ_flag
N2 Fe1 N3 76.49(10) yes
N2 Fe1 N4 169.36(10) yes
N2 Fe1 N5 107.01(10) yes
N2 Fe1 N6 80.41(9) yes
N2 Fe1 N8 94.48(10) yes
N3 Fe1 N4 93.38(10) yes
N3 Fe1 N5 174.47(11) yes
N3 Fe1 N6 101.77(10) yes
N3 Fe1 N8 88.70(11) yes
N4 Fe1 N5 82.84(10) yes
N4 Fe1 N6 98.78(10) yes
N4 Fe1 N8 88.47(10) yes
N5 Fe1 N6 74.94(10) yes
N5 Fe1 N8 95.21(11) yes
N6 Fe1 N8 166.81(12) yes
C2 N1 C3 109.2(3) yes
Fe1 N2 C2 142.6(2) yes
Fe1 N2 C4 110.13(19) yes
C2 N2 C4 106.4(3) yes
Fe1 N3 C5 115.6(2) yes
Fe1 N3 C6 125.12(19) yes
C5 N3 C6 118.9(3) yes
Fe1 N4 C8 111.39(18) yes
Fe1 N4 C9 109.25(17) yes
Fe1 N4 C10 112.4(2) yes
C8 N4 C9 108.8(3) yes
C8 N4 C10 106.1(3) yes
C9 N4 C10 108.8(3) yes
Fe1 N5 C12 119.99(17) yes
Fe1 N5 C13 118.5(3) yes
C12 N5 C13 119.2(3) yes
Fe1 N6 C14 110.9(2) yes
Fe1 N6 C16 142.2(3) yes
C14 N6 C16 106.2(3) yes
C15 N7 C16 109.5(4) yes
Fe1 N8 C18 159.1(4) yes
N1 C2 N2 109.5(3) yes
N1 C2 C1 124.7(3) yes
N2 C2 C1 125.7(3) yes
N1 C3 C4 105.6(3) yes
N2 C4 C3 109.3(3) yes
N2 C4 C5 118.5(3) yes
C3 C4 C5 132.2(3) yes
N3 C5 C4 118.8(3) yes
N3 C6 C7 112.2(3) yes
C6 C7 C8 114.7(4) yes
N4 C8 C7 117.0(3) yes
N4 C10 C11 117.7(3) yes
C10 C11 C12 116.5(3) yes
N5 C12 C11 108.2(3) yes
N5 C13 C14 118.0(3) yes
N6 C14 C13 116.7(3) yes
N6 C14 C15 109.6(4) yes
C13 C14 C15 133.5(4) yes
N7 C15 C14 105.7(4) yes
N6 C16 N7 108.9(4) yes
N6 C16 C17 125.9(4) yes
N7 C16 C17 125.1(4) yes
S1 C18 N8 178.2(3) yes
C20 C19 C24 113.7(4) yes
C20 C19 B1 124.2(3) yes
C24 C19 B1 122.1(4) yes
C19 C20 C21 123.3(4) yes
C20 C21 C22 120.6(5) yes
C21 C22 C23 118.6(5) yes
C22 C23 C24 120.5(5) yes
C19 C24 C23 123.3(5) yes
C26 C25 C30 113.5(3) yes
C26 C25 B1 122.6(3) yes
C30 C25 B1 123.7(3) yes
C25 C26 C27 123.2(4) yes
C26 C27 C28 120.8(3) yes
C27 C28 C29 118.1(4) yes
C28 C29 C30 120.5(4) yes
C25 C30 C29 123.9(3) yes
C32 C31 C36 114.4(3) yes
C32 C31 B1 122.1(3) yes
C36 C31 B1 123.4(3) yes
C31 C32 C33 123.2(3) yes
C32 C33 C34 120.3(3) yes
C33 C34 C35 118.5(4) yes
C34 C35 C36 120.6(4) yes
C31 C36 C35 122.9(3) yes
C38 C37 C42 114.5(3) yes
C38 C37 B1 121.9(3) yes
C42 C37 B1 123.1(3) yes
C37 C38 C39 122.6(4) yes
C38 C39 C40 119.8(5) yes
C39 C40 C41 118.9(5) yes
C40 C41 C42 121.6(5) yes
C37 C42 C41 122.5(5) yes
C19 B1 C25 110.3(3) yes
C19 B1 C31 108.2(3) yes
C19 B1 C37 111.4(3) yes
C25 B1 C31 108.8(3) yes
C25 B1 C37 106.9(3) yes
C31 B1 C37 111.2(3) yes

loop_
_geom_bond_atom_site_label_1
_geom_bond_atom_site_label_2
_geom_bond_distance
_geom_bond_publ_flag
Fe1 N2 2.210(3) yes
Fe1 N3 2.172(3) yes
Fe1 N4 2.280(3) yes
Fe1 N5 2.146(3) yes
Fe1 N6 2.239(3) yes
Fe1 N8 2.118(3) yes
S1 C18 1.611(4) yes
N1 C2 1.354(5) yes
N1 C3 1.356(5) yes
N2 C2 1.311(4) yes
N2 C4 1.392(4) yes
N3 C5 1.278(4) yes
N3 C6 1.462(4) yes
N4 C8 1.486(4) yes
N4 C9 1.483(5) yes
N4 C10 1.486(5) yes
N5 C12 1.459(4) yes
N5 C13 1.267(4) yes
N6 C14 1.393(5) yes
N6 C16 1.314(5) yes
N7 C15 1.344(7) yes
N7 C16 1.364(6) yes
N8 C18 1.155(4) yes
C1 C2 1.473(5) yes
C3 C4 1.353(5) yes
C4 C5 1.427(5) yes
C6 C7 1.507(5) yes
C7 C8 1.517(6) yes
C10 C11 1.526(5) yes
C11 C12 1.514(5) yes
C13 C14 1.439(6) yes
C14 C15 1.347(5) yes
C16 C17 1.473(8) yes
C19 C20 1.398(6) yes
C19 C24 1.401(5) yes
C19 B1 1.637(6) yes
C20 C21 1.384(6) yes
C21 C22 1.371(8) yes
C22 C23 1.363(9) yes
C23 C24 1.388(7) yes
C25 C26 1.411(4) yes
C25 C30 1.395(5) yes
C25 B1 1.644(5) yes
C26 C27 1.378(5) yes
C27 C28 1.375(6) yes
C28 C29 1.379(5) yes
C29 C30 1.378(5) yes
C31 C32 1.397(4) yes
C31 C36 1.390(5) yes
C31 B1 1.640(5) yes
C32 C33 1.379(5) yes
C33 C34 1.370(6) yes
C34 C35 1.374(5) yes
C35 C36 1.382(6) yes
C37 C38 1.384(6) yes
C37 C42 1.404(5) yes
C37 B1 1.658(5) yes
C38 C39 1.404(6) yes
C39 C40 1.369(8) yes
C40 C41 1.347(8) yes
C41 C42 1.370(6) yes
N1 H1 0.930 no
N7 H2 0.930 no
C1 H3 0.980 no
C1 H4 0.980 no
C1 H5 0.980 no
C3 H6 0.930 no
C5 H7 0.930 no
C6 H8 0.980 no
C6 H9 0.980 no
C7 H10 0.980 no
C7 H11 0.980 no
C8 H12 0.980 no
C8 H13 0.980 no
C9 H14 0.980 no
C9 H15 0.980 no
C9 H16 0.980 no
C10 H17 0.980 no
C10 H18 0.980 no
C11 H19 0.980 no
C11 H20 0.980 no
C12 H21 0.980 no
C12 H22 0.980 no
C13 H23 0.930 no
C15 H24 0.930 no
C17 H25 0.980 no
C17 H26 0.980 no
C17 H27 0.980 no
C20 H28 0.930 no
C21 H29 0.930 no
C22 H30 0.930 no
C23 H31 0.930 no
C24 H32 0.930 no
C26 H33 0.930 no
C27 H34 0.930 no
C28 H35 0.930 no
C29 H36 0.930 no
C30 H37 0.930 no
C32 H38 0.930 no
C33 H39 0.930 no
C34 H40 0.930 no
C35 H41 0.930 no
C36 H42 0.930 no
C38 H43 0.930 no
C39 H44 0.930 no
C40 H45 0.930 no
C41 H46 0.930 no
C42 H47 0.930 no

loop_
_geom_contact_atom_site_label_1
_geom_contact_atom_site_label_2
_geom_contact_distance
_geom_contact_publ_flag
_geom_contact_site_symmetry_2
Fe1 C7 3.435(4) no .
Fe1 C11 3.576(4) no .
N1 C5 3.570(5) no .
N2 C16 3.516(5) no .
N3 C8 3.099(4) no .
N4 C6 3.346(4) no .
N4 C12 3.222(5) no .
N5 C9 3.327(5) no .
N5 C10 3.016(4) no .
N6 C2 3.530(5) no .
N6 C4 3.595(4) no .
N6 C9 3.214(5) no .
N7 C13 3.572(6) no .
N8 C8 3.480(6) no .
N8 C10 3.204(5) no .
N8 C12 3.292(4) no .
C2 C5 3.504(5) no .
C7 C9 3.077(5) no .
C9 C11 3.022(6) no .
C11 C13 3.143(5) no .
C13 C16 3.503(6) no .
C19 C22 2.848(7) no .
C19 C26 3.074(5) no .
C19 C32 3.497(5) no .
C19 C36 3.458(5) no .
C19 C42 3.122(5) no .
C20 C23 2.728(6) no .
C20 C31 2.982(5) no .
C20 C36 3.417(6) no .
C21 C24 2.724(7) no .
C24 C25 3.152(6) no .
C24 C26 3.212(6) no .
C24 C37 3.411(6) no .
C24 C42 3.298(6) no .
C25 C28 2.855(5) no .
C25 C32 3.013(5) no .
C25 C38 3.397(5) no .
C25 C42 3.509(5) no .
C26 C29 2.730(6) no .
C26 C31 3.511(5) no .
C26 C32 3.424(5) no .
C27 C30 2.726(5) no .
C30 C31 3.505(5) no .
C30 C37 3.030(5) no .
C30 C38 3.292(5) no .
C31 C34 2.837(5) no .
C31 C38 3.122(5) no .
C32 C35 2.722(5) no .
C33 C36 2.731(5) no .
C36 C37 3.149(5) no .
C36 C38 3.233(6) no .
C37 C40 2.831(6) no .
C38 C41 2.718(7) no .
C39 C42 2.726(7) no .
S1 N1 3.410(4) no 2_746
N1 S1 3.410(4) no 2_756
N7 C19 3.600(5) no 2_646
N7 C20 3.403(5) no 2_646
N7 C37 3.564(6) no 2_646
N7 C42 3.394(7) no 2_646
N8 C11 3.504(5) no 2_756
C3 C30 3.535(5) no .
C11 N8 3.504(5) no 2_746
C19 N7 3.600(5) no 2_656
C20 N7 3.403(5) no 2_656
C30 C3 3.535(5) no .
C37 N7 3.564(6) no 2_656
C42 N7 3.394(7) no 2_656
